data_7237959
loop_
_publ_author_name
'Zhang, Lin'
'Yan, Zhi-Ping'
'Tu, Zhen-Long'
'Wu, Zheng-Guang'
'Zheng, You-Xuan'

_publ_section_title
;
 Green-emitting iridium(iii) complexes containing pyridine sulfonic acid
 as ancillary ligands for efficient OLEDs with extremely low efficiency
 roll-off
;
_journal_issue 37
_journal_name_full 'Journal of Materials Chemistry C'
_journal_page_first 11606
_journal_paper_doi 10.1039/C9TC03937F
_journal_volume 7
_journal_year 2019
_chemical_formula_sum 'C29 H18 F6 Ir N3 O3 S'
_chemical_formula_weight 794.72
_space_group_crystal_system orthorhombic
_space_group_IT_number 61
_space_group_name_Hall '-P 2ac 2ab'
_space_group_name_H-M_alt 'P b c a'
_atom_sites_solution_hydrogens geom
_audit_creation_method SHELXL-2018/3
_audit_update_record
;
2019-06-28 deposited with the CCDC.	2019-09-02 downloaded from the CCDC.
;
_cell_angle_alpha 90
_cell_angle_beta 90
_cell_angle_gamma 90
_cell_formula_units_Z 8
_cell_length_a 9.0788(8)
_cell_length_b 19.4903(17)
_cell_length_c 31.615(3)
_cell_measurement_reflns_used 2711
_cell_measurement_temperature 296(2)
_cell_measurement_theta_max 24.41
_cell_measurement_theta_min 2.46
_cell_volume 5594.2(9)
_computing_structure_refinement 'SHELXL-2018/3 (Sheldrick, 2018)'
_computing_structure_solution 'SHELXT 2014/4 (Sheldrick, 2014)'
_diffrn_ambient_temperature 296(2)
_diffrn_measured_fraction_theta_full 0.983
_diffrn_measured_fraction_theta_max 0.983
_diffrn_measurement_device_type 'Bruker APEX-II CCD'
_diffrn_measurement_method '\f and \w scans'
_diffrn_radiation_type MoK\a
_diffrn_radiation_wavelength 0.71073
_diffrn_reflns_av_R_equivalents 0.0475
_diffrn_reflns_av_unetI/netI 0.0553
_diffrn_reflns_Laue_measured_fraction_full 0.983
_diffrn_reflns_Laue_measured_fraction_max 0.983
_diffrn_reflns_limit_h_max 7
_diffrn_reflns_limit_h_min -10
_diffrn_reflns_limit_k_max 23
_diffrn_reflns_limit_k_min -22
_diffrn_reflns_limit_l_max 13
_diffrn_reflns_limit_l_min -37
_diffrn_reflns_number 13367
_diffrn_reflns_point_group_measured_fraction_full 0.983
_diffrn_reflns_point_group_measured_fraction_max 0.983
_diffrn_reflns_theta_full 25.007
_diffrn_reflns_theta_max 25.007
_diffrn_reflns_theta_min 2.090
_exptl_absorpt_coefficient_mu 4.925
_exptl_absorpt_correction_T_max 0.7456
_exptl_absorpt_correction_T_min 0.5363
_exptl_absorpt_correction_type multi-scan
_exptl_absorpt_process_details sadabs
_exptl_crystal_density_diffrn 1.887
_exptl_crystal_description block
_exptl_crystal_F_000 3072
_exptl_crystal_size_max 0.190
_exptl_crystal_size_mid 0.160
_exptl_crystal_size_min 0.110
_refine_diff_density_max 1.653
_refine_diff_density_min -4.176
_refine_diff_density_rms 0.150
_refine_ls_extinction_method none
_refine_ls_goodness_of_fit_ref 1.177
_refine_ls_hydrogen_treatment constr
_refine_ls_matrix_type full
_refine_ls_number_parameters 376
_refine_ls_number_reflns 4851
_refine_ls_number_restraints 0
_refine_ls_restrained_S_all 1.177
_refine_ls_R_factor_all 0.0785
_refine_ls_R_factor_gt 0.0558
_refine_ls_shift/su_max 0.000
_refine_ls_shift/su_mean 0.000
_refine_ls_structure_factor_coef Fsqd
_refine_ls_weighting_details 'w=1/[\s^2^(Fo^2^)+72.6709P] where P=(Fo^2^+2Fc^2^)/3'
_refine_ls_weighting_scheme calc
_refine_ls_wR_factor_gt 0.1084
_refine_ls_wR_factor_ref 0.1155
_reflns_Friedel_coverage 0.000
_reflns_number_gt 3623
_reflns_number_total 4851
_reflns_threshold_expression 'I > 2\s(I)'
_cod_data_source_file c9tc03937f3.cif
_cod_data_source_block (2-tfppy)2IrPyS
_cod_original_cell_volume 5594.2(8)
_cod_database_code 7237959
_shelx_shelxl_version_number 2018/3
_shelx_space_group_comment
;
The symmetry employed for this shelxl refinement is uniquely defined
by the following loop, which should always be used as a source of
symmetry information in preference to the above space-group names.
They are only intended as comments.
;
_shelx_estimated_absorpt_t_min 0.455
_shelx_estimated_absorpt_t_max 0.613

loop_
_space_group_symop_operation_xyz
'x, y, z'
'-x+1/2, -y, z+1/2'
'-x, y+1/2, -z+1/2'
'x+1/2, -y+1/2, -z'
'-x, -y, -z'
'x-1/2, y, -z-1/2'
'x, -y-1/2, z-1/2'
'-x-1/2, y-1/2, z'

loop_
_atom_site_label
_atom_site_type_symbol
_atom_site_fract_x
_atom_site_fract_y
_atom_site_fract_z
_atom_site_U_iso_or_equiv
_atom_site_adp_type
_atom_site_occupancy
_atom_site_site_symmetry_order
_atom_site_calc_flag
_atom_site_refinement_flags_posn
_atom_site_refinement_flags_adp
C1 C 0.7678(12) 0.3765(5) 0.3917(3) 0.036(3) Uani 1 1 d . .
C2 C 0.8841(14) 0.3543(6) 0.3662(4) 0.053(3) Uani 1 1 d . .
H2 H 0.876504 0.358095 0.336938 0.063 Uiso 1 1 calc R U
C3 C 1.0084(15) 0.3271(8) 0.3836(5) 0.071(4) Uani 1 1 d . .
H3 H 1.085365 0.313812 0.365998 0.086 Uiso 1 1 calc R U
C4 C 1.0224(17) 0.3188(8) 0.4265(5) 0.074(5) Uani 1 1 d . .
H4 H 1.108218 0.300421 0.437908 0.089 Uiso 1 1 calc R U
C5 C 0.9090(16) 0.3379(7) 0.4522(4) 0.057(3) Uani 1 1 d . .
C6 C 0.7748(14) 0.3660(6) 0.4358(3) 0.044(3) Uani 1 1 d . .
C7 C 0.6390(14) 0.3864(6) 0.4583(3) 0.044(3) Uani 1 1 d . .
C8 C 0.6002(19) 0.3752(8) 0.5003(4) 0.078(5) Uani 1 1 d . .
H8 H 0.666226 0.353890 0.518525 0.094 Uiso 1 1 calc R U
C9 C 0.466(2) 0.3954(9) 0.5147(4) 0.080(5) Uani 1 1 d . .
H9 H 0.441235 0.387035 0.542842 0.096 Uiso 1 1 calc R U
C10 C 0.3668(17) 0.4272(8) 0.4895(4) 0.067(4) Uani 1 1 d . .
H10 H 0.275016 0.440651 0.499565 0.080 Uiso 1 1 calc R U
C11 C 0.4085(15) 0.4387(6) 0.4480(4) 0.050(3) Uani 1 1 d . .
H11 H 0.343656 0.461427 0.429980 0.059 Uiso 1 1 calc R U
C12 C 0.5971(14) 0.3640(6) 0.2859(3) 0.042(3) Uani 1 1 d . .
C13 C 0.6286(16) 0.3628(8) 0.2430(4) 0.064(4) Uani 1 1 d . .
H13 H 0.600600 0.324626 0.227299 0.077 Uiso 1 1 calc R U
C14 C 0.6991(17) 0.4152(8) 0.2229(4) 0.072(4) Uani 1 1 d . .
H14 H 0.716496 0.412691 0.193971 0.086 Uiso 1 1 calc R U
C15 C 0.7441(16) 0.4716(8) 0.2451(4) 0.067(4) Uani 1 1 d . .
H15 H 0.793696 0.507456 0.231991 0.081 Uiso 1 1 calc R U
C16 C 0.7134(15) 0.4732(6) 0.2877(3) 0.053(4) Uani 1 1 d . .
H16 H 0.743233 0.511188 0.303266 0.064 Uiso 1 1 calc R U
C17 C 0.5196(12) 0.3136(6) 0.3121(3) 0.036(3) Uani 1 1 d . .
C18 C 0.4599(13) 0.2496(6) 0.2997(3) 0.042(3) Uani 1 1 d . .
C19 C 0.3787(13) 0.2114(6) 0.3273(4) 0.048(3) Uani 1 1 d . .
H19 H 0.338958 0.169547 0.318919 0.057 Uiso 1 1 calc R U
C20 C 0.3560(13) 0.2359(6) 0.3685(4) 0.051(3) Uani 1 1 d . .
H20 H 0.293888 0.211810 0.386526 0.061 Uiso 1 1 calc R U
C21 C 0.4206(13) 0.2926(6) 0.3823(3) 0.042(3) Uani 1 1 d . .
H21 H 0.412332 0.304661 0.410686 0.051 Uiso 1 1 calc R U
C22 C 0.5017(12) 0.3348(5) 0.3547(3) 0.032(2) Uani 1 1 d . .
C23 C 0.482(2) 0.2180(9) 0.2559(5) 0.082(5) Uani 1 1 d . .
C24 C 0.8229(8) 0.5411(4) 0.3912(2) 0.054(3) Uani 1 1 d G .
H24 H 0.885298 0.505304 0.398746 0.064 Uiso 1 1 calc R U
C25 C 0.8753(8) 0.6081(5) 0.3906(3) 0.092(6) Uani 1 1 d G .
H25 H 0.972829 0.617124 0.397740 0.111 Uiso 1 1 calc R U
C26 C 0.7821(12) 0.6617(3) 0.3794(3) 0.085(5) Uani 1 1 d G .
H26 H 0.817155 0.706477 0.378974 0.102 Uiso 1 1 calc R U
C27 C 0.6364(11) 0.6482(3) 0.3687(3) 0.062(4) Uani 1 1 d G .
H27 H 0.573949 0.684009 0.361213 0.075 Uiso 1 1 calc R U
C28 C 0.5839(7) 0.5812(4) 0.3693(2) 0.050(3) Uani 1 1 d G .
N2 N 0.6772(8) 0.5277(3) 0.3806(2) 0.039(2) Uani 1 1 d G .
C29 C 0.938(2) 0.3307(13) 0.4990(6) 0.102(7) Uani 1 1 d . .
F1 F 0.4167(11) 0.2508(6) 0.2245(3) 0.102(3) Uani 1 1 d . .
F2 F 0.6255(10) 0.2136(5) 0.2461(3) 0.105(4) Uani 1 1 d . .
F3 F 0.4317(13) 0.1530(5) 0.2552(3) 0.124(4) Uani 1 1 d . .
F4 F 0.9119(14) 0.3863(7) 0.5214(3) 0.129(4) Uani 1 1 d . .
F5 F 1.0774(12) 0.3123(8) 0.5072(3) 0.153(5) Uani 1 1 d . .
F6 F 0.8559(13) 0.2803(7) 0.5167(3) 0.127(4) Uani 1 1 d . .
Ir1 Ir 0.59099(5) 0.42529(2) 0.37068(2) 0.02991(13) Uani 1 1 d . .
N1 N 0.6418(10) 0.4220(5) 0.3080(2) 0.035(2) Uani 1 1 d . .
N3 N 0.5391(10) 0.4182(5) 0.4329(2) 0.038(2) Uani 1 1 d . .
O1 O 0.3670(11) 0.5960(5) 0.3194(3) 0.069(3) Uani 1 1 d . .
O2 O 0.3961(9) 0.4856(4) 0.3530(2) 0.049(2) Uani 1 1 d . .
O3 O 0.3162(10) 0.5829(5) 0.3946(3) 0.069(3) Uani 1 1 d . .
S1 S 0.3996(4) 0.56050(14) 0.35814(9) 0.0463(8) Uani 1 1 d . .

loop_
_atom_site_aniso_label
_atom_site_aniso_U_11
_atom_site_aniso_U_22
_atom_site_aniso_U_33
_atom_site_aniso_U_23
_atom_site_aniso_U_13
_atom_site_aniso_U_12
C1 0.034(7) 0.032(6) 0.042(6) 0.002(5) 0.003(5) -0.008(5)
C2 0.052(9) 0.054(8) 0.052(7) -0.001(6) -0.003(7) -0.002(7)
C3 0.047(9) 0.082(11) 0.085(11) 0.007(9) 0.006(8) 0.032(8)
C4 0.048(9) 0.079(11) 0.096(12) 0.023(9) -0.021(9) 0.009(8)
C5 0.052(9) 0.054(8) 0.067(8) 0.011(7) -0.014(8) 0.001(8)
C6 0.048(8) 0.039(7) 0.044(6) 0.006(5) -0.011(6) -0.006(6)
C7 0.061(9) 0.037(7) 0.033(6) 0.007(5) -0.004(6) -0.005(6)
C8 0.087(12) 0.101(13) 0.047(8) 0.016(8) -0.015(9) 0.002(11)
C9 0.100(14) 0.100(13) 0.040(8) 0.002(8) 0.025(9) 0.000(11)
C10 0.083(11) 0.062(9) 0.056(8) -0.001(8) 0.016(8) -0.012(9)
C11 0.058(8) 0.043(8) 0.048(7) -0.009(5) 0.015(7) -0.010(7)
C12 0.044(7) 0.045(7) 0.037(6) -0.003(5) 0.005(6) 0.004(7)
C13 0.079(11) 0.072(9) 0.042(8) -0.009(7) 0.007(7) -0.016(8)
C14 0.086(12) 0.091(12) 0.038(7) -0.004(8) 0.016(7) -0.005(10)
C15 0.069(10) 0.081(11) 0.051(8) 0.018(8) 0.020(8) -0.010(9)
C16 0.076(10) 0.047(8) 0.037(6) 0.000(6) 0.014(6) -0.017(7)
C17 0.039(7) 0.039(7) 0.030(5) -0.005(5) 0.000(5) 0.000(6)
C18 0.044(8) 0.038(7) 0.043(6) -0.009(5) -0.004(5) -0.001(6)
C19 0.045(8) 0.039(7) 0.060(8) -0.014(6) -0.008(6) -0.002(6)
C20 0.032(7) 0.050(8) 0.071(8) 0.002(7) 0.004(7) 0.001(6)
C21 0.039(7) 0.056(8) 0.032(6) 0.008(5) -0.003(5) -0.005(7)
C22 0.029(6) 0.030(6) 0.036(6) 0.001(5) -0.004(5) 0.003(5)
C23 0.082(13) 0.087(13) 0.077(12) -0.026(10) 0.021(10) -0.031(11)
C24 0.059(9) 0.052(8) 0.051(7) -0.011(6) -0.008(7) -0.022(7)
C25 0.081(13) 0.075(12) 0.121(14) -0.050(11) -0.027(11) -0.013(10)
C26 0.107(15) 0.055(11) 0.094(12) -0.008(8) 0.010(11) -0.044(11)
C27 0.104(12) 0.013(5) 0.070(8) 0.008(6) 0.001(9) -0.001(7)
C28 0.079(9) 0.037(6) 0.033(5) -0.002(5) -0.004(7) -0.008(7)
N2 0.056(7) 0.028(5) 0.032(5) -0.001(4) -0.004(4) -0.012(5)
C29 0.090(16) 0.134(19) 0.082(13) 0.029(13) -0.043(12) 0.007(14)
F1 0.104(8) 0.144(10) 0.056(5) -0.023(6) -0.001(5) -0.036(7)
F2 0.082(7) 0.119(8) 0.115(7) -0.065(7) 0.045(6) -0.015(6)
F3 0.157(10) 0.102(8) 0.114(8) -0.065(6) 0.047(7) -0.064(8)
F4 0.141(10) 0.171(12) 0.074(7) -0.028(7) -0.037(7) -0.003(9)
F5 0.092(8) 0.249(16) 0.117(8) 0.038(9) -0.050(7) 0.044(10)
F6 0.129(10) 0.156(11) 0.096(7) 0.071(7) -0.007(7) 0.022(9)
Ir1 0.0352(2) 0.0269(2) 0.02766(19) 0.00227(18) 0.0007(2) -0.0014(2)
N1 0.042(5) 0.033(5) 0.029(4) 0.003(4) 0.001(4) 0.001(5)
N3 0.048(6) 0.039(5) 0.027(4) 0.006(4) -0.001(4) -0.004(5)
O1 0.093(8) 0.065(6) 0.050(5) 0.018(4) -0.018(5) 0.018(6)
O2 0.049(5) 0.037(5) 0.061(5) -0.005(4) -0.013(4) 0.008(4)
O3 0.083(7) 0.069(7) 0.054(5) -0.016(5) 0.016(5) 0.013(6)
S1 0.064(2) 0.0268(16) 0.0480(16) -0.0007(11) -0.0074(16) 0.0124(15)

loop_
_atom_type_symbol
_atom_type_description
_atom_type_scat_dispersion_real
_atom_type_scat_dispersion_imag
_atom_type_scat_source
C C 0.0033 0.0016 'International Tables Vol C Tables 4.2.6.8 and 6.1.1.4'
H H 0.0000 0.0000 'International Tables Vol C Tables 4.2.6.8 and 6.1.1.4'
N N 0.0061 0.0033 'International Tables Vol C Tables 4.2.6.8 and 6.1.1.4'
F F 0.0171 0.0103 'International Tables Vol C Tables 4.2.6.8 and 6.1.1.4'
P P 0.1023 0.0942 'International Tables Vol C Tables 4.2.6.8 and 6.1.1.4'
S S 0.1246 0.1234 'International Tables Vol C Tables 4.2.6.8 and 6.1.1.4'
Ir Ir -1.4442 7.9887 'International Tables Vol C Tables 4.2.6.8 and 6.1.1.4'
O O 0.0106 0.0060 'International Tables Vol C Tables 4.2.6.8 and 6.1.1.4'

loop_
_geom_angle_atom_site_label_1
_geom_angle_atom_site_label_2
_geom_angle_atom_site_label_3
_geom_angle
C2 C1 C6 119.5(11)
C2 C1 Ir1 124.5(8)
C6 C1 Ir1 116.0(8)
C3 C2 C1 120.8(12)
C3 C2 H2 119.6
C1 C2 H2 119.6
C2 C3 C4 121.5(14)
C2 C3 H3 119.3
C4 C3 H3 119.3
C5 C4 C3 119.2(13)
C5 C4 H4 120.4
C3 C4 H4 120.4
C4 C5 C6 122.0(12)
C4 C5 C29 115.2(14)
C6 C5 C29 122.7(14)
C1 C6 C5 116.9(12)
C1 C6 C7 113.5(10)
C5 C6 C7 129.6(11)
N3 C7 C8 117.8(12)
N3 C7 C6 113.1(9)
C8 C7 C6 129.0(12)
C9 C8 C7 120.2(14)
C9 C8 H8 119.9
C7 C8 H8 119.9
C10 C9 C8 122.0(14)
C10 C9 H9 119.0
C8 C9 H9 119.0
C9 C10 C11 116.9(14)
C9 C10 H10 121.5
C11 C10 H10 121.5
N3 C11 C10 122.1(13)
N3 C11 H11 119.0
C10 C11 H11 119.0
C13 C12 N1 116.4(11)
C13 C12 C17 129.8(11)
N1 C12 C17 113.8(9)
C14 C13 C12 122.7(13)
C14 C13 H13 118.7
C12 C13 H13 118.7
C13 C14 C15 120.2(12)
C13 C14 H14 119.9
C15 C14 H14 119.9
C14 C15 C16 117.5(13)
C14 C15 H15 121.3
C16 C15 H15 121.3
N1 C16 C15 123.0(12)
N1 C16 H16 118.5
C15 C16 H16 118.5
C18 C17 C22 118.4(10)
C18 C17 C12 128.2(9)
C22 C17 C12 113.4(9)
C19 C18 C17 120.7(10)
C19 C18 C23 115.4(11)
C17 C18 C23 123.8(11)
C18 C19 C20 119.2(11)
C18 C19 H19 120.4
C20 C19 H19 120.4
C21 C20 C19 121.8(12)
C21 C20 H20 119.1
C19 C20 H20 119.1
C20 C21 C22 120.8(11)
C20 C21 H21 119.6
C22 C21 H21 119.6
C21 C22 C17 118.7(10)
C21 C22 Ir1 124.6(8)
C17 C22 Ir1 116.7(8)
F1 C23 F3 107.1(14)
F1 C23 F2 106.9(14)
F3 C23 F2 105.1(15)
F1 C23 C18 115.5(15)
F3 C23 C18 110.6(13)
F2 C23 C18 111.1(13)
C25 C24 N2 120.0
C25 C24 H24 120.0
N2 C24 H24 120.0
C24 C25 C26 120.0
C24 C25 H25 120.0
C26 C25 H25 120.0
C25 C26 C27 120.0
C25 C26 H26 120.0
C27 C26 H26 120.0
C26 C27 C28 120.0
C26 C27 H27 120.0
C28 C27 H27 120.0
C27 C28 N2 120.0
C27 C28 S1 122.6(5)
N2 C28 S1 117.3(5)
C28 N2 C24 120.0
C28 N2 Ir1 115.8(4)
C24 N2 Ir1 123.6(4)
F4 C29 F5 106.6(17)
F4 C29 F6 105.8(18)
F5 C29 F6 104.2(16)
F4 C29 C5 114.8(16)
F5 C29 C5 112.5(17)
F6 C29 C5 112.0(16)
C1 Ir1 C22 89.4(4)
C1 Ir1 N3 80.2(4)
C22 Ir1 N3 95.2(4)
C1 Ir1 N1 97.4(4)
C22 Ir1 N1 79.6(4)
N3 Ir1 N1 174.3(4)
C1 Ir1 N2 95.8(4)
C22 Ir1 N2 172.9(3)
N3 Ir1 N2 90.4(3)
N1 Ir1 N2 95.0(3)
C1 Ir1 O2 174.3(4)
C22 Ir1 O2 94.6(4)
N3 Ir1 O2 95.5(3)
N1 Ir1 O2 87.2(3)
N2 Ir1 O2 80.5(3)
C16 N1 C12 120.2(9)
C16 N1 Ir1 123.2(7)
C12 N1 Ir1 116.6(7)
C11 N3 C7 121.0(10)
C11 N3 Ir1 122.1(8)
C7 N3 Ir1 116.7(8)
S1 O2 Ir1 119.1(5)
O1 S1 O3 115.3(6)
O1 S1 O2 112.3(5)
O3 S1 O2 112.1(6)
O1 S1 C28 104.9(5)
O3 S1 C28 105.6(5)
O2 S1 C28 105.7(4)

loop_
_geom_bond_atom_site_label_1
_geom_bond_atom_site_label_2
_geom_bond_distance
C1 C2 1.398(16)
C1 C6 1.410(14)
C1 Ir1 1.981(11)
C2 C3 1.363(17)
C2 H2 0.9300
C3 C4 1.372(19)
C3 H3 0.9300
C4 C5 1.364(19)
C4 H4 0.9300
C5 C6 1.433(17)
C5 C29 1.51(2)
C6 C7 1.479(16)
C7 N3 1.363(14)
C7 C8 1.389(17)
C8 C9 1.36(2)
C8 H8 0.9300
C9 C10 1.35(2)
C9 H9 0.9300
C10 C11 1.385(16)
C10 H10 0.9300
C11 N3 1.340(14)
C11 H11 0.9300
C12 C13 1.386(15)
C12 N1 1.390(14)
C12 C17 1.465(15)
C13 C14 1.363(18)
C13 H13 0.9300
C14 C15 1.366(19)
C14 H14 0.9300
C15 C16 1.374(16)
C15 H15 0.9300
C16 N1 1.351(14)
C16 H16 0.9300
C17 C18 1.415(15)
C17 C22 1.418(13)
C18 C19 1.364(16)
C18 C23 1.526(18)
C19 C20 1.402(16)
C19 H19 0.9300
C20 C21 1.325(16)
C20 H20 0.9300
C21 C22 1.407(14)
C21 H21 0.9300
C22 Ir1 2.007(10)
C23 F1 1.32(2)
C23 F3 1.347(17)
C23 F2 1.346(18)
C24 C25 1.3900
C24 N2 1.3900
C24 H24 0.9300
C25 C26 1.3900
C25 H25 0.9300
C26 C27 1.3900
C26 H26 0.9300
C27 C28 1.3900
C27 H27 0.9300
C28 N2 1.3900
C28 S1 1.758(7)
N2 Ir1 2.166(5)
C29 F4 1.32(2)
C29 F5 1.34(2)
C29 F6 1.36(2)
Ir1 N3 2.026(8)
Ir1 N1 2.037(8)
Ir1 O2 2.196(8)
O1 S1 1.437(8)
O2 S1 1.469(8)
O3 S1 1.446(8)
